data_4129785
loop_
_publ_author_name
'Mo, Fanyang'
'Lim, Hee Nam'
'Dong, Guangbin'

_publ_section_title
;
 Bifunctional Ligand-Assisted Catalytic Ketone \a-Alkenylation with
 Internal Alkynes: Controlled Synthesis of Enones and Mechanistic Studies.
;
_journal_issue 49
_journal_name_full 'Journal of the American Chemical Society'
_journal_page_first 15518
_journal_page_last 15527
_journal_paper_doi 10.1021/jacs.5b10466
_journal_volume 137
_journal_year 2015
_chemical_formula_moiety 'C30 H24 N2'
_chemical_formula_sum 'C30 H24 N2'
_chemical_formula_weight 412.51
_space_group_crystal_system triclinic
_space_group_IT_number 2
_space_group_name_Hall '-P 1'
_space_group_name_H-M_alt 'P -1'
_atom_sites_solution_hydrogens mixed
_audit_creation_method SHELXL-2013
_cell_angle_alpha 109.5040(10)
_cell_angle_beta 103.0140(10)
_cell_angle_gamma 104.0030(10)
_cell_formula_units_Z 2
_cell_length_a 7.73900(10)
_cell_length_b 12.2403(2)
_cell_length_c 12.9606(2)
_cell_measurement_reflns_used 31755
_cell_measurement_temperature 100(2)
_cell_measurement_theta_max 76.19
_cell_measurement_theta_min 3.83
_cell_volume 1058.19(3)
_computing_cell_refinement 'CrysAlisPro V 1.171.37.31, Agilent Technologies'
_computing_data_collection 'CrysAlisPro V 1.171.37.31, Agilent Technologies'
_computing_data_reduction 'CrysAlisPro V 1.171.37.31, Agilent Technologies'
_computing_molecular_graphics 'XP SHELXTL/PC, Siemens Analytical'
_computing_publication_material 'XL SHELXTL/PC, Siemens Analytical'
_computing_structure_refinement 'Shelxl-2013, Sheldrick, G. M.'
_computing_structure_solution
;

SUPERFLIP.  Palatinus, L. and Chapuis, G., J. Appl. Cryst. 40, 786-790.
;
_diffrn_ambient_temperature 100(2)
_diffrn_measured_fraction_theta_full 1.000
_diffrn_measured_fraction_theta_max 0.989
_diffrn_measurement_device_type 'Agilent SuperNova with AtlasS2 CCD'
_diffrn_measurement_method \w-scans
_diffrn_radiation_type CuK\a
_diffrn_radiation_wavelength 1.54184
_diffrn_reflns_av_R_equivalents 0.0206
_diffrn_reflns_av_unetI/netI 0.0093
_diffrn_reflns_Laue_measured_fraction_full 1.000
_diffrn_reflns_Laue_measured_fraction_max 0.989
_diffrn_reflns_limit_h_max 9
_diffrn_reflns_limit_h_min -9
_diffrn_reflns_limit_k_max 15
_diffrn_reflns_limit_k_min -15
_diffrn_reflns_limit_l_max 16
_diffrn_reflns_limit_l_min -16
_diffrn_reflns_number 41925
_diffrn_reflns_point_group_measured_fraction_full 1.000
_diffrn_reflns_point_group_measured_fraction_max 0.989
_diffrn_reflns_theta_full 67.684
_diffrn_reflns_theta_max 76.417
_diffrn_reflns_theta_min 3.839
_diffrn_source 'micro-focus sealed tube'
_exptl_absorpt_coefficient_mu 0.578
_exptl_absorpt_correction_T_max 1.00
_exptl_absorpt_correction_T_min 0.831
_exptl_absorpt_correction_type multi-scan
_exptl_absorpt_process_details
;
CrysAlisPro, Agilent Technologies,
Version 1.171.37.35e (release 07-10-2014 CrysAlis171 .NET)
(compiled Oct  7 2014,17:20:27)
Empirical absorption correction using spherical harmonics,
 implemented in SCALE3 ABSPACK scaling algorithm.
;
_exptl_crystal_colour colorless
_exptl_crystal_density_diffrn 1.295
_exptl_crystal_description prism
_exptl_crystal_F_000 436
_exptl_crystal_size_max 0.290
_exptl_crystal_size_mid 0.250
_exptl_crystal_size_min 0.110
_refine_diff_density_max 0.231
_refine_diff_density_min -0.251
_refine_diff_density_rms 0.042
_refine_ls_extinction_method none
_refine_ls_goodness_of_fit_ref 1.062
_refine_ls_hydrogen_treatment mixed
_refine_ls_matrix_type full
_refine_ls_number_parameters 297
_refine_ls_number_reflns 4394
_refine_ls_number_restraints 0
_refine_ls_restrained_S_all 1.062
_refine_ls_R_factor_all 0.0384
_refine_ls_R_factor_gt 0.0371
_refine_ls_shift/su_max 0.000
_refine_ls_shift/su_mean 0.000
_refine_ls_structure_factor_coef Fsqd
_refine_ls_weighting_details 'w=1/[\s^2^(Fo^2^)+(0.0400P)^2^+0.4508P] where P=(Fo^2^+2Fc^2^)/3'
_refine_ls_weighting_scheme calc
_refine_ls_wR_factor_gt 0.0923
_refine_ls_wR_factor_ref 0.0929
_reflns_Friedel_coverage 0.000
_reflns_number_gt 4281
_reflns_number_total 4394
_reflns_threshold_expression 'I > 2\s(I)'
_cod_data_source_file ja5b10466_si_005.cif
_cod_data_source_block shelx
_cod_database_code 4129785
_shelx_space_group_comment
;
The symmetry employed for this shelxl refinement is uniquely defined
by the following loop, which should always be used as a source of
symmetry information in preference to the above space-group names.
They are only intended as comments.
;
_shelx_estimated_absorpt_t_min 0.850
_shelx_estimated_absorpt_t_max 0.939
_shelxl_version_number 2013-4

loop_
_space_group_symop_operation_xyz
'x, y, z'
'-x, -y, -z'

loop_
_atom_site_label
_atom_site_type_symbol
_atom_site_fract_x
_atom_site_fract_y
_atom_site_fract_z
_atom_site_U_iso_or_equiv
_atom_site_adp_type
_atom_site_occupancy
_atom_site_site_symmetry_order
_atom_site_calc_flag
_atom_site_refinement_flags_posn
_atom_site_refinement_flags_adp
C1 C 0.75979(15) 0.59112(10) 0.31808(9) 0.0177(2) Uani 1 1 d . .
C2 C 0.63634(15) 0.64198(10) 0.37628(9) 0.0180(2) Uani 1 1 d . .
C3 C 0.49477(15) 0.58594(10) 0.41151(9) 0.0215(2) Uani 1 1 d . .
H3 H 0.4638 0.5012 0.3980 0.026 Uiso 1 1 calc R U
C4 C 0.39991(16) 0.65732(11) 0.46700(9) 0.0234(2) Uani 1 1 d . .
H4 H 0.3040 0.6206 0.4921 0.028 Uiso 1 1 calc R U
C5 C 0.44310(16) 0.78116(11) 0.48633(10) 0.0246(2) Uani 1 1 d . .
H5 H 0.3748 0.8276 0.5227 0.030 Uiso 1 1 calc R U
C6 C 0.58641(16) 0.83755(10) 0.45244(10) 0.0232(2) Uani 1 1 d . .
H6 H 0.6174 0.9223 0.4660 0.028 Uiso 1 1 calc R U
C7 C 0.68237(15) 0.76750(10) 0.39871(9) 0.0193(2) Uani 1 1 d . .
C8 C 0.84247(16) 0.80431(10) 0.35615(9) 0.0195(2) Uani 1 1 d . .
C9 C 0.88156(14) 0.68499(9) 0.30668(9) 0.0171(2) Uani 1 1 d . .
C10 C 0.72785(15) 0.45675(9) 0.27560(9) 0.0178(2) Uani 1 1 d . .
C11 C 0.85432(15) 0.41112(10) 0.31890(9) 0.0191(2) Uani 1 1 d . .
H11 H 0.9601 0.4689 0.3849 0.023 Uiso 1 1 calc R U
C12 C 0.84818(14) 0.28186(10) 0.27599(9) 0.0185(2) Uani 1 1 d . .
C13 C 0.76865(15) 0.20137(10) 0.15781(9) 0.0202(2) Uani 1 1 d . .
H13 H 0.7146 0.2297 0.1029 0.024 Uiso 1 1 calc R U
C14 C 0.76788(15) 0.08096(10) 0.12004(10) 0.0213(2) Uani 1 1 d . .
H14 H 0.7127 0.0274 0.0398 0.026 Uiso 1 1 calc R U
C15 C 0.84780(15) 0.03854(10) 0.19946(10) 0.0219(2) Uani 1 1 d . .
H15 H 0.8452 -0.0444 0.1738 0.026 Uiso 1 1 calc R U
C16 C 0.93121(16) 0.11781(11) 0.31616(10) 0.0237(2) Uani 1 1 d . .
H16 H 0.9874 0.0894 0.3704 0.028 Uiso 1 1 calc R U
C17 C 0.93291(16) 0.23855(10) 0.35408(10) 0.0220(2) Uani 1 1 d . .
H17 H 0.9923 0.2925 0.4340 0.026 Uiso 1 1 calc R U
C18 C 0.53703(15) 0.37677(9) 0.18701(9) 0.0177(2) Uani 1 1 d . .
C19 C 0.41548(16) 0.28591(10) 0.20548(10) 0.0223(2) Uani 1 1 d . .
H19 H 0.4573 0.2710 0.2726 0.027 Uiso 1 1 calc R U
C20 C 0.23439(16) 0.21733(11) 0.12692(10) 0.0254(2) Uani 1 1 d . .
H20 H 0.1525 0.1567 0.1412 0.030 Uiso 1 1 calc R U
C21 C 0.17213(16) 0.23678(10) 0.02749(10) 0.0239(2) Uani 1 1 d . .
H21 H 0.0477 0.1901 -0.0260 0.029 Uiso 1 1 calc R U
C22 C 0.29281(16) 0.32480(10) 0.00672(9) 0.0225(2) Uani 1 1 d . .
H22 H 0.2522 0.3368 -0.0622 0.027 Uiso 1 1 calc R U
C23 C 0.47329(15) 0.39548(10) 0.08678(9) 0.0197(2) Uani 1 1 d . .
H23 H 0.5539 0.4571 0.0730 0.024 Uiso 1 1 calc R U
C25 C 1.13512(14) 0.77734(10) 0.24021(9) 0.0183(2) Uani 1 1 d . .
C27 C 1.26084(16) 0.97239(11) 0.25814(10) 0.0232(2) Uani 1 1 d . .
H27 H 1.2662 1.0559 0.2859 0.028 Uiso 1 1 calc R U
C28 C 1.37868(16) 0.94123(11) 0.19715(10) 0.0255(2) Uani 1 1 d . .
H28 H 1.4622 1.0017 0.1836 0.031 Uiso 1 1 calc R U
C29 C 1.37311(16) 0.81864(11) 0.15549(10) 0.0244(2) Uani 1 1 d . .
H29 H 1.4532 0.7941 0.1136 0.029 Uiso 1 1 calc R U
C30 C 1.24887(15) 0.73497(10) 0.17684(9) 0.0204(2) Uani 1 1 d . .
C31 C 1.20968(16) 0.60030(11) 0.14730(10) 0.0233(2) Uani 1 1 d . .
H31A H 1.3241 0.5857 0.1834 0.028 Uiso 1 1 calc R U
H31B H 1.1657 0.5522 0.0622 0.028 Uiso 1 1 calc R U
C32 C 1.05319(16) 0.56501(10) 0.19779(9) 0.0207(2) Uani 1 1 d . .
H32A H 0.9372 0.5015 0.1353 0.025 Uiso 1 1 calc R U
H32B H 1.0952 0.5321 0.2554 0.025 Uiso 1 1 calc R U
N24 N 1.01764(13) 0.68004(8) 0.25363(8) 0.01826(19) Uani 1 1 d . .
N26 N 1.13773(13) 0.89234(8) 0.28140(8) 0.0209(2) Uani 1 1 d . .
H8A H 0.956(2) 0.8710(13) 0.4186(12) 0.026(3) Uiso 1 1 d . .
H8B H 0.807(2) 0.8345(13) 0.2941(12) 0.025(3) Uiso 1 1 d . .

loop_
_atom_site_aniso_label
_atom_site_aniso_U_11
_atom_site_aniso_U_22
_atom_site_aniso_U_33
_atom_site_aniso_U_23
_atom_site_aniso_U_13
_atom_site_aniso_U_12
C1 0.0173(5) 0.0198(5) 0.0163(5) 0.0082(4) 0.0045(4) 0.0070(4)
C2 0.0175(5) 0.0211(5) 0.0153(5) 0.0078(4) 0.0041(4) 0.0072(4)
C3 0.0208(5) 0.0238(5) 0.0195(5) 0.0101(4) 0.0064(4) 0.0053(4)
C4 0.0185(5) 0.0314(6) 0.0199(5) 0.0105(4) 0.0085(4) 0.0057(4)
C5 0.0222(5) 0.0306(6) 0.0222(5) 0.0086(5) 0.0103(4) 0.0116(5)
C6 0.0248(6) 0.0223(5) 0.0231(5) 0.0082(4) 0.0091(4) 0.0099(4)
C7 0.0190(5) 0.0215(5) 0.0174(5) 0.0084(4) 0.0058(4) 0.0067(4)
C8 0.0212(5) 0.0183(5) 0.0208(5) 0.0082(4) 0.0096(4) 0.0077(4)
C9 0.0170(5) 0.0185(5) 0.0154(5) 0.0071(4) 0.0038(4) 0.0066(4)
C10 0.0186(5) 0.0185(5) 0.0178(5) 0.0090(4) 0.0073(4) 0.0055(4)
C11 0.0182(5) 0.0207(5) 0.0182(5) 0.0092(4) 0.0056(4) 0.0051(4)
C12 0.0153(5) 0.0213(5) 0.0227(5) 0.0119(4) 0.0083(4) 0.0070(4)
C13 0.0183(5) 0.0244(5) 0.0217(5) 0.0125(4) 0.0071(4) 0.0090(4)
C14 0.0178(5) 0.0236(5) 0.0230(5) 0.0090(4) 0.0089(4) 0.0070(4)
C15 0.0201(5) 0.0204(5) 0.0313(6) 0.0134(4) 0.0131(4) 0.0092(4)
C16 0.0247(6) 0.0286(6) 0.0278(6) 0.0180(5) 0.0115(5) 0.0142(5)
C17 0.0221(5) 0.0255(5) 0.0209(5) 0.0112(4) 0.0068(4) 0.0103(4)
C18 0.0180(5) 0.0170(5) 0.0196(5) 0.0071(4) 0.0069(4) 0.0084(4)
C19 0.0216(5) 0.0242(5) 0.0232(5) 0.0120(4) 0.0079(4) 0.0078(4)
C20 0.0208(5) 0.0245(5) 0.0302(6) 0.0119(5) 0.0095(5) 0.0051(4)
C21 0.0177(5) 0.0235(5) 0.0247(5) 0.0050(4) 0.0037(4) 0.0075(4)
C22 0.0243(5) 0.0231(5) 0.0201(5) 0.0083(4) 0.0046(4) 0.0118(4)
C23 0.0216(5) 0.0182(5) 0.0219(5) 0.0094(4) 0.0081(4) 0.0086(4)
C25 0.0152(5) 0.0237(5) 0.0167(5) 0.0100(4) 0.0041(4) 0.0068(4)
C27 0.0198(5) 0.0240(5) 0.0265(6) 0.0127(4) 0.0076(4) 0.0056(4)
C28 0.0197(5) 0.0319(6) 0.0285(6) 0.0174(5) 0.0096(5) 0.0064(5)
C29 0.0189(5) 0.0357(6) 0.0238(5) 0.0149(5) 0.0106(4) 0.0112(5)
C30 0.0178(5) 0.0281(6) 0.0181(5) 0.0107(4) 0.0062(4) 0.0107(4)
C31 0.0235(5) 0.0273(6) 0.0229(5) 0.0103(5) 0.0105(4) 0.0126(5)
C32 0.0224(5) 0.0215(5) 0.0203(5) 0.0083(4) 0.0082(4) 0.0106(4)
N24 0.0184(4) 0.0185(4) 0.0205(4) 0.0088(3) 0.0087(3) 0.0076(3)
N26 0.0191(4) 0.0214(4) 0.0239(5) 0.0110(4) 0.0086(4) 0.0062(4)

loop_
_atom_type_symbol
_atom_type_description
_atom_type_scat_dispersion_real
_atom_type_scat_dispersion_imag
_atom_type_scat_source
C C 0.0181 0.0091 'International Tables Vol C Tables 4.2.6.8 and 6.1.1.4'
H H 0.0000 0.0000 'International Tables Vol C Tables 4.2.6.8 and 6.1.1.4'
N N 0.0311 0.0180 'International Tables Vol C Tables 4.2.6.8 and 6.1.1.4'

loop_
_geom_angle_atom_site_label_1
_geom_angle_atom_site_label_2
_geom_angle_atom_site_label_3
_geom_angle
C9 C1 C2 107.98(9)
C9 C1 C10 131.82(10)
C2 C1 C10 120.01(9)
C3 C2 C7 119.98(10)
C3 C2 C1 130.40(10)
C7 C2 C1 109.59(9)
C4 C3 C2 118.41(10)
C4 C3 H3 120.8
C2 C3 H3 120.8
C5 C4 C3 121.27(11)
C5 C4 H4 119.4
C3 C4 H4 119.4
C4 C5 C6 120.26(10)
C4 C5 H5 119.9
C6 C5 H5 119.9
C7 C6 C5 118.63(10)
C7 C6 H6 120.7
C5 C6 H6 120.7
C6 C7 C2 121.40(10)
C6 C7 C8 129.82(10)
C2 C7 C8 108.79(9)
C7 C8 C9 103.18(9)
C7 C8 H8A 113.0(8)
C9 C8 H8A 111.5(8)
C7 C8 H8B 112.3(8)
C9 C8 H8B 110.2(8)
H8A C8 H8B 106.7(11)
C1 C9 N24 128.71(10)
C1 C9 C8 110.46(9)
N24 C9 C8 120.73(9)
C11 C10 C1 122.77(9)
C11 C10 C18 123.13(9)
C1 C10 C18 113.96(9)
C10 C11 C12 127.69(10)
C10 C11 H11 116.2
C12 C11 H11 116.2
C17 C12 C13 118.09(10)
C17 C12 C11 119.51(10)
C13 C12 C11 122.32(9)
C14 C13 C12 120.91(10)
C14 C13 H13 119.5
C12 C13 H13 119.5
C13 C14 C15 120.11(10)
C13 C14 H14 119.9
C15 C14 H14 119.9
C16 C15 C14 119.71(10)
C16 C15 H15 120.1
C14 C15 H15 120.1
C15 C16 C17 120.26(10)
C15 C16 H16 119.9
C17 C16 H16 119.9
C16 C17 C12 120.87(10)
C16 C17 H17 119.6
C12 C17 H17 119.6
C23 C18 C19 118.54(10)
C23 C18 C10 120.61(9)
C19 C18 C10 120.78(9)
C20 C19 C18 120.68(10)
C20 C19 H19 119.7
C18 C19 H19 119.7
C19 C20 C21 120.34(11)
C19 C20 H20 119.8
C21 C20 H20 119.8
C22 C21 C20 119.59(10)
C22 C21 H21 120.2
C20 C21 H21 120.2
C21 C22 C23 120.09(10)
C21 C22 H22 120.0
C23 C22 H22 120.0
C22 C23 C18 120.73(10)
C22 C23 H23 119.6
C18 C23 H23 119.6
N26 C25 N24 124.47(10)
N26 C25 C30 125.18(10)
N24 C25 C30 110.34(9)
N26 C27 C28 124.55(11)
N26 C27 H27 117.7
C28 C27 H27 117.7
C27 C28 C29 118.69(11)
C27 C28 H28 120.7
C29 C28 H28 120.7
C30 C29 C28 118.22(10)
C30 C29 H29 120.9
C28 C29 H29 120.9
C29 C30 C25 118.14(10)
C29 C30 C31 131.94(10)
C25 C30 C31 109.90(10)
C30 C31 C32 104.03(9)
C30 C31 H31A 110.9
C32 C31 H31A 110.9
C30 C31 H31B 110.9
C32 C31 H31B 110.9
H31A C31 H31B 109.0
N24 C32 C31 105.75(9)
N24 C32 H32A 110.6
C31 C32 H32A 110.6
N24 C32 H32B 110.6
C31 C32 H32B 110.6
H32A C32 H32B 108.7
C9 N24 C25 127.02(9)
C9 N24 C32 122.98(9)
C25 N24 C32 109.96(9)
C25 N26 C27 115.21(10)

loop_
_geom_bond_atom_site_label_1
_geom_bond_atom_site_label_2
_geom_bond_distance
C1 C9 1.3719(15)
C1 C2 1.4724(15)
C1 C10 1.4855(14)
C2 C3 1.3964(15)
C2 C7 1.4009(15)
C3 C4 1.3958(16)
C3 H3 0.9500
C4 C5 1.3913(17)
C4 H4 0.9500
C5 C6 1.3966(17)
C5 H5 0.9500
C6 C7 1.3835(15)
C6 H6 0.9500
C7 C8 1.4986(15)
C8 C9 1.5204(14)
C8 H8A 0.993(15)
C8 H8B 1.003(14)
C9 N24 1.3837(14)
C10 C11 1.3459(15)
C10 C18 1.4979(14)
C11 C12 1.4761(14)
C11 H11 0.9500
C12 C17 1.4011(15)
C12 C13 1.4035(15)
C13 C14 1.3873(15)
C13 H13 0.9500
C14 C15 1.3918(15)
C14 H14 0.9500
C15 C16 1.3868(17)
C15 H15 0.9500
C16 C17 1.3887(16)
C16 H16 0.9500
C17 H17 0.9500
C18 C23 1.3957(14)
C18 C19 1.3972(15)
C19 C20 1.3867(16)
C19 H19 0.9500
C20 C21 1.3893(17)
C20 H20 0.9500
C21 C22 1.3876(17)
C21 H21 0.9500
C22 C23 1.3925(15)
C22 H22 0.9500
C23 H23 0.9500
C25 N26 1.3215(14)
C25 N24 1.4003(14)
C25 C30 1.4073(15)
C27 N26 1.3541(14)
C27 C28 1.3761(17)
C27 H27 0.9500
C28 C29 1.4008(17)
C28 H28 0.9500
C29 C30 1.3720(16)
C29 H29 0.9500
C30 C31 1.4968(15)
C31 C32 1.5408(16)
C31 H31A 0.9900
C31 H31B 0.9900
C32 N24 1.4760(13)
C32 H32A 0.9900
C32 H32B 0.9900

loop_
_geom_torsion_atom_site_label_1
_geom_torsion_atom_site_label_2
_geom_torsion_atom_site_label_3
_geom_torsion_atom_site_label_4
_geom_torsion
C9 C1 C2 C3 -177.35(10)
C10 C1 C2 C3 7.19(16)
C9 C1 C2 C7 0.86(12)
C10 C1 C2 C7 -174.59(9)
C7 C2 C3 C4 1.11(15)
C1 C2 C3 C4 179.17(10)
C2 C3 C4 C5 0.54(16)
C3 C4 C5 C6 -1.39(17)
C4 C5 C6 C7 0.56(16)
C5 C6 C7 C2 1.10(16)
C5 C6 C7 C8 -178.63(11)
C3 C2 C7 C6 -1.96(16)
C1 C2 C7 C6 179.61(9)
C3 C2 C7 C8 177.83(9)
C1 C2 C7 C8 -0.60(12)
C6 C7 C8 C9 179.91(11)
C2 C7 C8 C9 0.15(11)
C2 C1 C9 N24 -177.28(10)
C10 C1 C9 N24 -2.57(19)
C2 C1 C9 C8 -0.76(11)
C10 C1 C9 C8 173.95(10)
C7 C8 C9 C1 0.39(11)
C7 C8 C9 N24 177.24(9)
C9 C1 C10 C11 70.31(16)
C2 C1 C10 C11 -115.50(12)
C9 C1 C10 C18 -114.03(12)
C2 C1 C10 C18 60.16(12)
C1 C10 C11 C12 -172.93(10)
C18 C10 C11 C12 11.81(18)
C10 C11 C12 C17 -150.87(11)
C10 C11 C12 C13 32.57(17)
C17 C12 C13 C14 2.32(16)
C11 C12 C13 C14 178.93(10)
C12 C13 C14 C15 -0.46(16)
C13 C14 C15 C16 -1.17(16)
C14 C15 C16 C17 0.87(17)
C15 C16 C17 C12 1.06(17)
C13 C12 C17 C16 -2.62(16)
C11 C12 C17 C16 -179.33(10)
C11 C10 C18 C23 -130.23(11)
C1 C10 C18 C23 54.13(13)
C11 C10 C18 C19 52.89(15)
C1 C10 C18 C19 -122.75(11)
C23 C18 C19 C20 -1.09(16)
C10 C18 C19 C20 175.85(10)
C18 C19 C20 C21 1.01(17)
C19 C20 C21 C22 0.45(17)
C20 C21 C22 C23 -1.79(16)
C21 C22 C23 C18 1.71(16)
C19 C18 C23 C22 -0.26(15)
C10 C18 C23 C22 -177.21(10)
N26 C27 C28 C29 -0.02(17)
C27 C28 C29 C30 0.49(16)
C28 C29 C30 C25 -0.49(15)
C28 C29 C30 C31 -178.79(11)
N26 C25 C30 C29 0.04(16)
N24 C25 C30 C29 179.97(9)
N26 C25 C30 C31 178.69(10)
N24 C25 C30 C31 -1.38(12)
C29 C30 C31 C32 179.96(11)
C25 C30 C31 C32 1.56(11)
C30 C31 C32 N24 -1.17(11)
C1 C9 N24 C25 177.61(10)
C8 C9 N24 C25 1.39(15)
C1 C9 N24 C32 0.11(16)
C8 C9 N24 C32 -176.10(9)
N26 C25 N24 C9 2.73(16)
C30 C25 N24 C9 -177.19(9)
N26 C25 N24 C32 -179.50(9)
C30 C25 N24 C32 0.58(11)
C31 C32 N24 C9 178.30(9)
C31 C32 N24 C25 0.42(11)
N24 C25 N26 C27 -179.51(9)
C30 C25 N26 C27 0.41(15)
C28 C27 N26 C25 -0.42(16)
